data_7012208
loop_
_publ_author_name
'Braunstein, Pierre'
'Heaton, Brian T.'
'Jacob, Chacko'
'Manzi, Lucia'
'Morise, Xavier'

_publ_section_title
;
 Rhodium complexes containing the hybrid P,O ligand PPh2NHC(O)Me or its
 anion, [PPh2N&#xE0F1;C(&#xE0F1;O)Me]--
;
_journal_issue 7
_journal_name_full 'Dalton Transactions'
_journal_page_first 1396
_journal_page_last 1401
_journal_paper_doi 10.1039/b208735a
_journal_year 2003
_chemical_formula_moiety 'C16 H16 N O2 P Cl3 Rh'
_chemical_formula_sum 'C16 H16 Cl3 N O2 P Rh'
_chemical_formula_weight 494.55
_chemical_name_systematic ' ?'
_space_group_IT_number 14
_symmetry_cell_setting monoclinic
_symmetry_space_group_name_Hall '-P 2yn'
_symmetry_space_group_name_H-M 'P 1 21/n 1'
_cell_angle_alpha 90
_cell_angle_beta 102.916(9)
_cell_angle_gamma 90
_cell_formula_units_Z 4
_cell_length_a 9.5442(2)
_cell_length_b 16.4222(4)
_cell_length_c 13.2981(2)
_cell_measurement_reflns_used 17433
_cell_measurement_temperature 173
_cell_measurement_theta_max 28.3
_cell_measurement_theta_min 1.4
_cell_volume 2031.57(10)
_computing_publication_material CIFGEN_IN_OpenMoleN_(_1997)
_computing_structure_refinement LSFM_OpenMoleN_(_1997)
_computing_structure_solution Direct_methods_(SIR,_Burla_et_al.,_1989)
_diffrn_ambient_temperature 173
_diffrn_measurement_details
;
180 frames, 30 sec/frame, delta phi = 1.0 deg. Each frame measured 2 times.
Detector to crystal distance 25 mm.
;
_diffrn_measurement_device_type KappaCCD
_diffrn_measurement_method '\p scans'
_diffrn_radiation_monochromator graphite
_diffrn_radiation_type Mo-K\a
_diffrn_radiation_wavelength 0.71073
_diffrn_reflns_av_R_equivalents 0.028
_diffrn_reflns_av_sigmaI/netI 0.333
_diffrn_reflns_limit_h_max 12
_diffrn_reflns_limit_h_min 0
_diffrn_reflns_limit_k_max 21
_diffrn_reflns_limit_k_min 0
_diffrn_reflns_limit_l_max 14
_diffrn_reflns_limit_l_min -16
_diffrn_reflns_number 17433
_diffrn_reflns_theta_max 28.28
_diffrn_reflns_theta_min 2.5
_diffrn_source xray_tube
_diffrn_standards_decay_% 0
_exptl_absorpt_coefficient_mu 1.311
_exptl_absorpt_correction_type none
_exptl_crystal_colour yellow
_exptl_crystal_density_diffrn 1.62
_exptl_crystal_density_method none
_exptl_crystal_description prism
_exptl_crystal_F_000 984
_exptl_crystal_size_max 0.20
_exptl_crystal_size_mid 0.15
_exptl_crystal_size_min 0.15
_refine_diff_density_max 0.841
_refine_diff_density_min -1.368
_refine_ls_abs_structure_details ' ?'
_refine_ls_extinction_method none
_refine_ls_goodness_of_fit_all 1.037
_refine_ls_goodness_of_fit_ref 1.033
_refine_ls_hydrogen_treatment noref
_refine_ls_matrix_type full
_refine_ls_number_constraints 0
_refine_ls_number_parameters 217
_refine_ls_number_reflns 3550
_refine_ls_number_restraints 0
_refine_ls_R_factor_all 0.062
_refine_ls_R_factor_gt 0.053
_refine_ls_shift/esd_mean 0.002
_refine_ls_shift/su_max 0.053
_refine_ls_structure_factor_coef F
_refine_ls_weighting_details 'w = 4Fo^2^/(\s^2^(Fo^2^)+0.0016 Fo^4^)+4.0'
_refine_ls_weighting_scheme calc
_refine_ls_wR_factor_all 0.072
_refine_ls_wR_factor_ref 0.070
_reflns_number_gt 3550
_reflns_number_total 4744
_reflns_threshold_expression >3.0\s(I)
_cod_data_source_file b208735a.txt
_cod_data_source_block st198
_cod_depositor_comments
;
The following automatic conversions were performed:

'_refine_ls_weighting_scheme' value '4Fo^2^/(\s^2^(Fo^2^)+0.0016
Fo^4^)+4.0' was changed to 'calc'. New tag
'_refine_ls_weighting_details' was created. The value of the new tag
was set to 'w = 4Fo^2^/(\s^2^(Fo^2^)+0.0016 Fo^4^)+4.0'.

Automatic conversion script
Id: cif_fix_values 3143 2015-03-26 13:38:13Z robertas 
;
_cod_original_cell_volume 2031.6(2)
_cod_original_formula_sum 'C16 H16 N O2 P Cl3 Rh'
_cod_database_code 7012208

loop_
_symmetry_equiv_pos_as_xyz
x,y,z
1/2-x,1/2+y,1/2-z
-x,-y,-z
1/2+x,1/2-y,1/2+z

loop_
_atom_site_label
_atom_site_fract_x
_atom_site_fract_y
_atom_site_fract_z
_atom_site_U_iso_or_equiv
_atom_site_adp_type
_atom_site_calc_flag
_atom_site_calc_attached_atom
_atom_site_type_symbol
RH 0.83869(4) 0.17676(2) 0.31911(3) 0.0403(2) Uani ? ? Rh
CL1 0.7843(2) 0.14092(9) 0.1418(1) 0.0540(7) Uani ? ? Cl
C1 0.6660(6) 0.1498(3) 0.3413(4) 0.052(3) Uani ? ? C
O1 0.5549(5) 0.1338(3) 0.3569(4) 0.077(3) Uani ? ? O
P 0.9166(1) 0.22097(7) 0.47624(9) 0.0375(5) Uani ? ? P
C2 0.8371(5) 0.3113(3) 0.5173(4) 0.039(2) Uani ? ? C
C3 0.8732(6) 0.3877(3) 0.4872(4) 0.050(2) Uani ? ? C
C4 0.8023(6) 0.4558(3) 0.5097(5) 0.055(3) Uani ? ? C
C5 0.6952(7) 0.4483(4) 0.5635(5) 0.065(3) Uani ? ? C
C6 0.6554(7) 0.3729(4) 0.5928(5) 0.070(3) Uani ? ? C
C7 0.7267(6) 0.3042(3) 0.5703(4) 0.056(3) Uani ? ? C
C8 0.9475(5) 0.1538(3) 0.5858(4) 0.042(2) Uani ? ? C
C9 1.0128(6) 0.1824(3) 0.6840(4) 0.047(2) Uani ? ? C
C10 1.0475(6) 0.1289(4) 0.7662(4) 0.051(3) Uani ? ? C
C11 1.0172(7) 0.0475(4) 0.7531(5) 0.060(3) Uani ? ? C
C12 0.9495(9) 0.0191(4) 0.6563(5) 0.068(4) Uani ? ? C
C13 0.9145(7) 0.0712(3) 0.5715(5) 0.057(3) Uani ? ? C
N 1.0868(4) 0.2532(3) 0.4695(3) 0.042(2) Uani ? ? N
C14 1.1279(5) 0.2427(3) 0.3807(4) 0.047(2) Uani ? ? C
C15 1.2750(6) 0.2677(5) 0.3732(5) 0.063(3) Uani ? ? C
O2 1.0443(4) 0.2105(2) 0.3036(3) 0.051(2) Uani ? ? O
C16 0.883(1) 0.3940(8) 0.179(1) 0.147(8) Uani ? ? C
CL2 1.0446(5) 0.4315(3) 0.2438(4) 0.188(3) Uani ? ? Cl
CL3 0.8555(6) 0.4103(3) 0.0494(3) 0.191(4) Uani ? ? Cl
H1 1.0335 0.2388 0.6944 0.0618 Uiso calc C9 H
H2 1.0928 0.1489 0.8326 0.0683 Uiso calc C10 H
H3 1.0424 0.0110 0.8097 0.0786 Uiso calc C11 H
H4 0.9263 -0.0371 0.6475 0.0975 Uiso calc C12 H
H5 0.8691 0.0509 0.5054 0.0807 Uiso calc C13 H
H6 0.9476 0.3931 0.4506 0.0645 Uiso calc C3 H
H7 0.8271 0.5080 0.4882 0.0760 Uiso calc C4 H
H8 0.6483 0.4957 0.5805 0.0854 Uiso calc C5 H
H9 0.5796 0.3680 0.6282 0.0874 Uiso calc C6 H
H10 0.7005 0.2521 0.5909 0.0708 Uiso calc C7 H
H11 1.2879 0.2564 0.3058 0.0847 Uiso calc C15 H
H12 1.2869 0.3244 0.3866 0.0847 Uiso calc C15 H
H13 1.3440 0.2382 0.4223 0.0847 Uiso calc C15 H
H14 0.8088 0.4200 0.2035 0.2077 Uiso calc C16 H
H15 0.8809 0.3371 0.1907 0.2077 Uiso calc C16 H

loop_
_atom_site_aniso_label
_atom_site_aniso_U_11
_atom_site_aniso_U_22
_atom_site_aniso_U_33
_atom_site_aniso_U_12
_atom_site_aniso_U_13
_atom_site_aniso_U_23
_atom_site_aniso_type_symbol
RH 0.0461(2) 0.0387(2) 0.0366(2) 0.0038(2) 0.0040(1) -0.0019(1) Rh
CL1 0.0667(7) 0.0588(7) 0.0402(6) 0.0173(6) -0.0031(5) -0.0098(5) Cl
C1 0.060(3) 0.046(2) 0.051(3) 0.004(2) 0.001(2) -0.002(2) C
O1 0.054(2) 0.086(3) 0.099(3) -0.011(2) 0.018(2) 0.006(3) O
P 0.0409(5) 0.0370(5) 0.0349(5) 0.0007(5) 0.0073(4) 0.0001(4) P
C2 0.041(2) 0.039(2) 0.036(2) 0.003(2) 0.007(2) 0.001(2) C
C3 0.051(2) 0.042(2) 0.056(3) -0.003(2) 0.014(2) 0.002(2) C
C4 0.061(3) 0.038(2) 0.073(3) 0.004(2) 0.008(3) -0.001(2) C
C5 0.076(3) 0.053(3) 0.069(3) 0.015(3) 0.017(3) -0.008(3) C
C6 0.073(3) 0.067(3) 0.070(3) 0.020(3) 0.034(2) 0.005(3) C
C7 0.063(3) 0.048(3) 0.058(3) 0.007(2) 0.027(2) 0.011(2) C
C8 0.044(2) 0.039(2) 0.043(2) 0.003(2) 0.009(2) 0.003(2) C
C9 0.050(2) 0.044(2) 0.046(3) -0.002(2) 0.006(2) 0.003(2) C
C10 0.053(3) 0.062(3) 0.039(2) 0.005(2) 0.004(2) 0.007(2) C
C11 0.070(3) 0.056(3) 0.055(3) 0.014(3) 0.015(2) 0.020(2) C
C12 0.117(5) 0.039(3) 0.068(4) 0.008(3) 0.019(3) 0.011(3) C
C13 0.092(4) 0.039(2) 0.052(3) -0.001(3) 0.009(3) 0.002(2) C
N 0.041(2) 0.049(2) 0.036(2) 0.002(2) 0.010(1) -0.000(2) N
C14 0.044(2) 0.053(3) 0.044(2) 0.006(2) 0.011(2) 0.000(2) C
C15 0.048(3) 0.090(4) 0.059(3) -0.003(3) 0.014(2) 0.002(3) C
O2 0.052(2) 0.064(2) 0.040(2) 0.002(2) 0.012(1) -0.004(2) O
C16 0.091(6) 0.156(8) 0.23(1) -0.030(6) 0.021(7) 0.076(7) C
CL2 0.205(3) 0.154(3) 0.211(3) -0.045(3) -0.086(3) 0.035(3) Cl
CL3 0.346(6) 0.141(3) 0.143(3) -0.066(3) -0.015(4) 0.004(2) Cl

loop_
_atom_type_symbol
_atom_type_description
_atom_type_scat_dispersion_real
_atom_type_scat_dispersion_imag
_atom_type_scat_source
C ? 0.002 0.002 International_Tables_Vol_IV_Table_2.3.1
H ? 0.000 0.000 International_Tables_Vol_IV_Table_2.3.1
N ? 0.004 0.003 International_Tables_Vol_IV_Table_2.3.1
O ? 0.008 0.006 International_Tables_Vol_IV_Table_2.3.1
P ? 0.090 0.095 International_Tables_Vol_IV_Table_2.3.1
Cl ? 0.132 0.159 International_Tables_Vol_IV_Table_2.3.1
Rh ? -1.287 0.919 International_Tables_Vol_IV_Table_2.3.1

loop_
_geom_angle_atom_site_label_1
_geom_angle_atom_site_label_2
_geom_angle_atom_site_label_3
_geom_angle
_geom_angle_site_symmetry_1
_geom_angle_site_symmetry_2
_geom_angle_site_symmetry_3
_geom_angle_publ_flag
CL1 RH C1 95.6(2) . . . ?
CL1 RH P 170.88(6) . . . ?
CL1 RH O2 88.2(1) . . . ?
C1 RH P 93.1(2) . . . ?
C1 RH O2 176.2(2) . . . ?
P RH O2 83.1(1) . . . ?
C2 P C8 105.2(2) . . . ?
C2 P N 103.1(2) . . . ?
C8 P N 104.1(2) . . . ?
P C2 C3 120.6(4) . . . ?
P C2 C7 119.9(4) . . . ?
C3 C2 C7 119.1(5) . . . ?
C2 C3 C4 120.5(5) . . . ?
C3 C4 C5 120.0(5) . . . ?
C4 C5 C6 120.7(5) . . . ?
C5 C6 C7 119.4(6) . . . ?
C2 C7 C6 120.3(5) . . . ?
P C8 C9 120.6(4) . . . ?
P C8 C13 119.6(4) . . . ?
C9 C8 C13 119.6(5) . . . ?
C8 C9 C10 120.2(5) . . . ?
C9 C10 C11 120.8(5) . . . ?
C10 C11 C12 119.2(5) . . . ?
C11 C12 C13 121.4(6) . . . ?
C8 C13 C12 118.7(6) . . . ?
P N C14 118.0(4) . . . ?
N C14 C15 119.4(5) . . . ?
N C14 O2 120.9(5) . . . ?
C15 C14 O2 119.6(5) . . . ?
CL2 C16 CL3 112.1(7) . . . ?

loop_
_geom_bond_atom_site_label_1
_geom_bond_atom_site_label_2
_geom_bond_distance
_geom_bond_site_symmetry_1
_geom_bond_site_symmetry_2
_geom_bond_publ_flag
RH CL1 2.372(1) . . ?
RH C1 1.794(7) . . ?
RH P 2.180(1) . . ?
RH O2 2.094(4) . . ?
C1 O1 1.155(7) . . ?
P C2 1.806(5) . . ?
P C8 1.799(5) . . ?
P N 1.730(4) . . ?
C2 C3 1.383(7) . . ?
C2 C7 1.397(7) . . ?
C3 C4 1.374(8) . . ?
C4 C5 1.377(9) . . ?
C5 C6 1.378(9) . . ?
C6 C7 1.384(8) . . ?
C8 C9 1.396(7) . . ?
C8 C13 1.396(7) . . ?
C9 C10 1.384(7) . . ?
C10 C11 1.370(9) . . ?
C11 C12 1.39(1) . . ?
C12 C13 1.395(8) . . ?
N C14 1.337(6) . . ?
C14 C15 1.487(8) . . ?
C14 O2 1.265(6) . . ?
C16 CL2 1.70(1) . . ?
C16 CL3 1.70(2) . . ?

loop_
_geom_contact_atom_site_label_1
_geom_contact_atom_site_label_2
_geom_contact_distance
_geom_contact_site_symmetry_1
_geom_contact_site_symmetry_2
_geom_contact_publ_flag
? ? ? ? ? ?
